data_2013044
loop_
_publ_author_name
'Choi, Jong-Ha'
'Suzuki, Takayoshi'
'Kaizaki, Sumio'

_publ_section_title
;Bis[<i>trans</i>-dibromo(2,2-dimethylpropane-1,3-diamine-\k^2^<i>N</i>,<i>N</i>')chromium(III)]
 dibromide hydrogen perchlorate hexahydrate
;
_journal_issue 11
_journal_name_full 'Acta Crystallographica Section C'
_journal_page_first m539
_journal_page_last m541
_journal_paper_doi 10.1107/S0108270102018231
_journal_volume 58
_journal_year 2002
_chemical_formula_iupac '[Cr Br2 (C5 H14 N2)2]2 Br2, H Cl O4, 6H2 O'
_chemical_formula_moiety 'H 1+, (C10 H28 Br2 Cr N4 1+)2, (Br 1-)2, Cl O4 1-, (H2 O)6'
_chemical_formula_sum 'C20 H69 Br6 Cl Cr2 N8 O10'
_chemical_formula_weight 1200.74
_chemical_name_common trans-{CrBr~2~(Me~2~tn)~2~]Br.0.5HClO~4~.3H~2~O
_chemical_name_systematic
;
trans-Dibromobis(2,2-dimethyl-1,3-diaminopropane)chromium(III) Bromide
Hemi(hydrogen perchlorate) Trihydrate
;
_space_group_IT_number 12
_symmetry_cell_setting monoclinic
_symmetry_space_group_name_Hall '-C 2y'
_symmetry_space_group_name_H-M 'C 1 2/m 1'
_atom_sites_solution_hydrogens geom
_atom_sites_solution_primary direct
_atom_sites_solution_secondary difmap
_cell_angle_alpha 90.00
_cell_angle_beta 91.6240(10)
_cell_angle_gamma 90.00
_cell_formula_units_Z 8
_cell_length_a 22.3862(8)
_cell_length_b 24.7393(8)
_cell_length_c 8.3230(3)
_cell_measurement_reflns_used 24876
_cell_measurement_temperature 293(2)
_cell_measurement_theta_max 27.5
_cell_measurement_theta_min 1.6
_cell_volume 4607.6(3)
_computing_cell_refinement PROCESS-AUTO
_computing_data_collection 'PROCESS-AUTO (Rigaku, 1998)'
_computing_data_reduction 'TEXSAN (Molecular Structure Cooperation & Rigaku, 2000)'
_computing_molecular_graphics 'ORTEP (Johnson, 1970)'
_computing_publication_material SHELXL97
_computing_structure_refinement 'SHELXL97 (Sheldrick, 1997)'
_computing_structure_solution 'SHELXS86 (Sheldrick, 1990)'
_diffrn_ambient_temperature 293(2)
_diffrn_detector_area_resol_mean 10.00
_diffrn_measured_fraction_theta_full 0.982
_diffrn_measured_fraction_theta_max 0.982
_diffrn_measurement_device_type 'Rigaku R-AXIS RAPID Imaging Plate'
_diffrn_measurement_method \w
_diffrn_radiation_monochromator graphite
_diffrn_radiation_source 'fine-focus sealed tube'
_diffrn_radiation_type MoK\a
_diffrn_radiation_wavelength 0.71069
_diffrn_reflns_av_R_equivalents 0.0522
_diffrn_reflns_av_sigmaI/netI 0.0349
_diffrn_reflns_limit_h_max 26
_diffrn_reflns_limit_h_min -26
_diffrn_reflns_limit_k_max 32
_diffrn_reflns_limit_k_min -30
_diffrn_reflns_limit_l_max 10
_diffrn_reflns_limit_l_min -10
_diffrn_reflns_number 20618
_diffrn_reflns_theta_full 27.48
_diffrn_reflns_theta_max 27.48
_diffrn_reflns_theta_min 2.45
_exptl_absorpt_coefficient_mu 5.781
_exptl_absorpt_correction_T_max 0.560
_exptl_absorpt_correction_T_min 0.188
_exptl_absorpt_correction_type multi-scan
_exptl_absorpt_process_details '(Higashi, 1995)'
_exptl_crystal_colour green
_exptl_crystal_density_diffrn 1.731
_exptl_crystal_density_method 'not measured'
_exptl_crystal_description plate
_exptl_crystal_F_000 2400
_exptl_crystal_size_max 0.32
_exptl_crystal_size_mid 0.32
_exptl_crystal_size_min 0.10
_refine_diff_density_max 0.727
_refine_diff_density_min -0.598
_refine_ls_extinction_method none
_refine_ls_goodness_of_fit_ref 1.047
_refine_ls_hydrogen_treatment constr
_refine_ls_matrix_type full
_refine_ls_number_parameters 228
_refine_ls_number_reflns 5320
_refine_ls_number_restraints 0
_refine_ls_restrained_S_all 1.047
_refine_ls_R_factor_all 0.0584
_refine_ls_R_factor_gt 0.0417
_refine_ls_shift/su_max 0.002
_refine_ls_shift/su_mean 0.000
_refine_ls_structure_factor_coef Fsqd
_refine_ls_weighting_details 'calc w = 1/[\s^2^(Fo^2^)+(0.0520P)^2^+9.0033P] where P = (Fo^2^+2Fc^2^)/3'
_refine_ls_weighting_scheme calc
_refine_ls_wR_factor_gt 0.1005
_refine_ls_wR_factor_ref 0.1076
_reflns_number_gt 4188
_reflns_number_total 5320
_reflns_threshold_expression I>2\s(I)
_cod_data_source_file ob1082.cif
_cod_data_source_block I
_cod_original_sg_symbol_H-M 'C 2/m'
_cod_original_formula_sum 'C20 H69 Br6 Cl1 Cr2 N8 O10'
_cod_database_code 2013044
_cod_database_fobs_code 2013044

loop_
_symmetry_equiv_pos_as_xyz
'x, y, z'
'x, -y, z'
'x+1/2, y+1/2, z'
'x+1/2, -y+1/2, z'
'-x, -y, -z'
'-x, y, -z'
'-x+1/2, -y+1/2, -z'
'-x+1/2, y+1/2, -z'

loop_
_atom_site_label
_atom_site_fract_x
_atom_site_fract_y
_atom_site_fract_z
_atom_site_U_iso_or_equiv
_atom_site_adp_type
_atom_site_calc_flag
_atom_site_refinement_flags
_atom_site_occupancy
_atom_site_disorder_assembly
_atom_site_disorder_group
_atom_site_type_symbol
Br3 0.29087(2) 0.176534(16) 0.50962(4) 0.04806(13) Uani d . 1 . . Br
Br11 0.19102(2) 0.335225(17) -0.00718(5) 0.05015(13) Uani d . 1 . . Br
Br21 0.21757(3) 0.0000 0.10304(7) 0.05798(18) Uani d S 1 . . Br
Br22 0.31308(3) 0.0000 0.64692(6) 0.05400(17) Uani d S 1 . . Br
Cr1 0.2500 0.2500 0.0000 0.03191(18) Uani d S 1 . . Cr
Cr2 0.26574(4) 0.0000 0.37796(9) 0.03325(18) Uani d S 1 . . Cr
Cl 0.0000 0.16923(8) 0.5000 0.0705(5) Uani d S 1 . . Cl
O1 0.4979(2) 0.1581(2) 0.1407(6) 0.1096(16) Uani d . 1 . . O
O2 0.4230(2) 0.2077(2) 0.3351(6) 0.1109(16) Uani d . 1 . . O
O3 0.0933(2) 0.3843(2) 0.2930(6) 0.1143(16) Uani d . 1 . . O
O41 0.0122(4) 0.1410(4) 0.6354(7) 0.201(4) Uani d . 1 . . O
O42 0.0445(6) 0.2016(5) 0.4612(12) 0.318(8) Uani d . 1 . . O
N11 0.19109(14) 0.21564(14) -0.1693(3) 0.0415(7) Uani d . 1 . . N
H11M 0.1638 0.2410 -0.1963 0.049 Uiso calc R 1 . . H
H11N 0.2120 0.2089 -0.2578 0.049 Uiso calc R 1 . . H
N12 0.19988(14) 0.22128(13) 0.1883(3) 0.0377(7) Uani d . 1 . . N
H12M 0.2250 0.2175 0.2739 0.047 Uiso calc R 1 . . H
H12N 0.1738 0.2474 0.2130 0.047 Uiso calc R 1 . . H
N21 0.32399(15) -0.05930(13) 0.3001(4) 0.0432(7) Uani d . 1 . . N
H21M 0.3167 -0.0894 0.3572 0.053 Uiso calc R 1 . . H
H21N 0.3136 -0.0667 0.1972 0.053 Uiso calc R 1 . . H
N22 0.20486(15) -0.05914(13) 0.4460(4) 0.0446(7) Uani d . 1 . . N
H22M 0.1816 -0.0665 0.3588 0.055 Uiso calc R 1 . . H
H22N 0.2261 -0.0893 0.4680 0.055 Uiso calc R 1 . . H
C11 0.15758(19) 0.16518(17) -0.1308(5) 0.0479(10) Uani d . 1 . . C
H11A 0.1857 0.1354 -0.1225 0.061 Uiso calc R 1 . . H
H11B 0.1297 0.1573 -0.2191 0.061 Uiso calc R 1 . . H
C12 0.12281(18) 0.16832(18) 0.0254(5) 0.0477(9) Uani d . 1 . . C
C13 0.16552(19) 0.17025(16) 0.1717(5) 0.0448(9) Uani d . 1 . . C
H13A 0.1427 0.1651 0.2677 0.057 Uiso calc R 1 . . H
H13B 0.1934 0.1404 0.1649 0.057 Uiso calc R 1 . . H
C14 0.07988(19) 0.2160(2) 0.0238(6) 0.0610(12) Uani d . 1 . . C
H14A 0.1021 0.2491 0.0172 0.073 Uiso calc R 1 . . H
H14B 0.0576 0.2159 0.1206 0.073 Uiso calc R 1 . . H
H14C 0.0529 0.2132 -0.0675 0.073 Uiso calc R 1 . . H
C15 0.0877(2) 0.1150(2) 0.0352(7) 0.0693(13) Uani d . 1 . . C
H15A 0.0641 0.1152 0.1297 0.090 Uiso calc R 1 . . H
H15B 0.1151 0.0852 0.0403 0.090 Uiso calc R 1 . . H
H15C 0.0619 0.1114 -0.0584 0.090 Uiso calc R 1 . . H
C21 0.38967(19) -0.05071(17) 0.3070(5) 0.0501(10) Uani d . 1 . . C
H21A 0.4087 -0.0816 0.2583 0.065 Uiso calc R 1 . . H
H21B 0.4030 -0.0493 0.4188 0.065 Uiso calc R 1 . . H
C22 0.4106(3) 0.0000 0.2241(7) 0.0453(13) Uani d S 1 . . C
C24 0.3906(3) 0.0000 0.0467(7) 0.0617(17) Uani d S 1 . . C
H24A 0.3478 0.0006 0.0384 0.075 Uiso calc SR 0.5 . . H
H24B 0.4052 -0.0320 -0.0043 0.075 Uiso calc PR 0.50 . . H
H24C 0.4064 0.0314 -0.0052 0.075 Uiso calc PR 0.50 . . H
C25 0.4793(3) 0.0000 0.2378(9) 0.0667(19) Uani d S 1 . . C
H25A 0.4917 -0.0006 0.3491 0.080 Uiso calc SR 0.5 . . H
H25B 0.4945 0.0320 0.1880 0.080 Uiso calc PR 0.50 . . H
H25C 0.4945 -0.0314 0.1847 0.080 Uiso calc PR 0.50 . . H
C27 0.1262(3) 0.0000 0.5701(7) 0.0495(14) Uani d S 1 . . C
C28 0.16419(19) -0.05075(17) 0.5826(5) 0.0500(10) Uani d . 1 . . C
H28A 0.1881 -0.0492 0.6816 0.066 Uiso calc R 1 . . H
H28B 0.1379 -0.0818 0.5895 0.066 Uiso calc R 1 . . H
C29 0.0869(3) 0.0000 0.4162(8) 0.0617(17) Uani d S 1 . . C
H29A 0.1118 0.0000 0.3242 0.075 Uiso calc SR 1 . . H
H29B 0.0621 0.0317 0.4141 0.075 Uiso calc PR 0.50 . . H
H29C 0.0621 -0.0317 0.4141 0.075 Uiso calc PR 0.50 . . H
C30 0.0858(3) 0.0000 0.7148(9) 0.071(2) Uani d S 1 . . C
H30A 0.1099 -0.0006 0.8120 0.083 Uiso calc SR 0.5 . . H
H30B 0.0606 -0.0314 0.7107 0.083 Uiso calc PR 0.50 . . H
H30C 0.0615 0.0320 0.7127 0.083 Uiso calc PR 0.50 . . H
H00 0.5000 0.1581 0.0000 0.044 Uiso d P 1.00 . . H
H01A 0.5313 0.1449 0.1884 0.044 Uiso d . 1 . . H
H01B 0.4810 0.1723 0.2281 0.044 Uiso d . 1 . . H
H02A 0.4405 0.2375 0.3768 0.044 Uiso d . 1 . . H
H02B 0.3923 0.1870 0.3665 0.044 Uiso d . 1 . . H
H03A 0.1308 0.3890 0.3327 0.044 Uiso d . 1 . . H
H03B 0.0890 0.3490 0.2657 0.044 Uiso d . 1 . . H

loop_
_atom_site_aniso_label
_atom_site_aniso_U_11
_atom_site_aniso_U_22
_atom_site_aniso_U_33
_atom_site_aniso_U_12
_atom_site_aniso_U_13
_atom_site_aniso_U_23
Br3 0.0635(3) 0.0428(2) 0.0376(2) 0.00513(19) -0.00295(17) -0.00615(15)
Br11 0.0553(3) 0.0492(2) 0.0461(2) 0.01554(19) 0.00436(18) 0.00421(17)
Br21 0.0621(4) 0.0722(4) 0.0390(3) 0.000 -0.0088(3) 0.000
Br22 0.0600(4) 0.0684(4) 0.0333(3) 0.000 -0.0032(2) 0.000
Cr1 0.0350(4) 0.0382(4) 0.0225(3) 0.0071(3) -0.0011(3) -0.0005(3)
Cr2 0.0405(4) 0.0301(4) 0.0292(4) 0.000 0.0011(3) 0.000
Cl 0.0839(13) 0.0729(12) 0.0548(9) 0.000 0.0051(9) 0.000
O1 0.103(4) 0.140(4) 0.085(3) 0.014(3) 0.006(3) 0.003(3)
O2 0.107(3) 0.120(4) 0.107(3) -0.051(3) 0.017(3) -0.021(3)
O3 0.083(3) 0.123(4) 0.135(4) 0.019(3) -0.024(3) -0.015(3)
O41 0.229(8) 0.272(10) 0.100(4) 0.049(8) -0.016(5) 0.061(5)
O42 0.378(15) 0.376(15) 0.209(9) -0.260(13) 0.142(10) -0.129(10)
N11 0.0428(17) 0.0543(19) 0.0273(14) 0.0076(15) -0.0021(12) -0.0061(13)
N12 0.0426(17) 0.0448(17) 0.0256(13) 0.0050(14) 0.0011(12) -0.0008(12)
N21 0.0513(19) 0.0370(17) 0.0417(16) -0.0012(15) 0.0080(14) -0.0012(13)
N22 0.0498(19) 0.0364(17) 0.0478(17) 0.0001(15) 0.0044(14) 0.0025(14)
C11 0.045(2) 0.055(2) 0.043(2) -0.0019(19) -0.0074(17) -0.0087(18)
C12 0.038(2) 0.057(3) 0.048(2) -0.0012(19) 0.0007(17) 0.0016(18)
C13 0.048(2) 0.047(2) 0.0397(19) 0.0021(18) 0.0034(17) 0.0055(17)
C14 0.041(2) 0.084(3) 0.058(3) 0.011(2) 0.0035(19) -0.001(2)
C15 0.058(3) 0.072(3) 0.078(3) -0.016(3) 0.001(2) 0.001(3)
C21 0.050(2) 0.051(2) 0.050(2) 0.011(2) 0.0063(18) 0.0009(19)
C22 0.041(3) 0.053(3) 0.042(3) 0.000 0.006(2) 0.000
C24 0.066(4) 0.080(5) 0.039(3) 0.000 0.015(3) 0.000
C25 0.048(4) 0.076(5) 0.077(5) 0.000 0.016(3) 0.000
C27 0.041(3) 0.056(4) 0.052(3) 0.000 0.010(2) 0.000
C28 0.052(2) 0.046(2) 0.052(2) -0.004(2) 0.0099(18) 0.0080(18)
C29 0.048(4) 0.072(5) 0.065(4) 0.000 0.001(3) 0.000
C30 0.058(4) 0.084(5) 0.072(5) 0.000 0.016(3) 0.000

loop_
_atom_type_symbol
_atom_type_description
_atom_type_scat_dispersion_real
_atom_type_scat_dispersion_imag
_atom_type_scat_source
C C 0.0033 0.0016 'International Tables Vol C Tables 4.2.6.8 and 6.1.1.4'
H H 0.0000 0.0000 'International Tables Vol C Tables 4.2.6.8 and 6.1.1.4'
Cr Cr 0.3209 0.6236 'International Tables Vol C Tables 4.2.6.8 and 6.1.1.4'
Br Br -0.2901 2.4595 'International Tables Vol C Tables 4.2.6.8 and 6.1.1.4'
Cl Cl 0.1484 0.1585 'International Tables Vol C Tables 4.2.6.8 and 6.1.1.4'
O O 0.0106 0.0060 'International Tables Vol C Tables 4.2.6.8 and 6.1.1.4'
N N 0.0061 0.0033 'International Tables Vol C Tables 4.2.6.8 and 6.1.1.4'

loop_
_geom_angle_atom_site_label_1
_geom_angle_atom_site_label_2
_geom_angle_atom_site_label_3
_geom_angle_site_symmetry_1
_geom_angle_site_symmetry_3
_geom_angle
_geom_angle_publ_flag
N12 Cr1 N12 7 . 180.0 no
N12 Cr1 N11 7 . 88.54(12) no
N12 Cr1 N11 . . 91.46(12) yes
N12 Cr1 N11 7 7 91.46(12) no
N12 Cr1 N11 . 7 88.54(12) no
N11 Cr1 N11 . 7 180.0 no
N12 Cr1 Br11 7 . 89.41(9) no
N12 Cr1 Br11 . . 90.59(9) yes
N11 Cr1 Br11 . . 90.24(9) yes
N11 Cr1 Br11 7 . 89.76(9) no
N12 Cr1 Br11 7 7 90.59(9) no
N12 Cr1 Br11 . 7 89.41(9) no
N11 Cr1 Br11 . 7 89.76(9) no
N11 Cr1 Br11 7 7 90.24(9) no
Br11 Cr1 Br11 . 7 180.0 no
N21 Cr2 N21 . 2 89.79(18) yes
N21 Cr2 N22 . . 90.57(13) yes
N21 Cr2 N22 2 . 177.29(14) no
N21 Cr2 N22 . 2 177.29(14) yes
N21 Cr2 N22 2 2 90.57(13) no
N22 Cr2 N22 . 2 88.94(18) yes
N21 Cr2 Br22 . . 91.47(9) yes
N21 Cr2 Br22 2 . 91.47(9) no
N22 Cr2 Br22 . . 91.20(10) yes
N22 Cr2 Br22 2 . 91.20(10) no
N21 Cr2 Br21 . . 88.45(9) yes
N21 Cr2 Br21 2 . 88.45(9) no
N22 Cr2 Br21 . . 88.87(10) yes
N22 Cr2 Br21 2 . 88.88(10) no
Br22 Cr2 Br21 . . 179.89(4) no
O42 Cl O42 . 6_556 105.6(13) no
O42 Cl O41 . 6_556 104.2(5) no
O42 Cl O41 6_556 6_556 112.5(8) no
O42 Cl O41 . . 112.5(8) no
O42 Cl O41 6_556 . 104.2(5) no
O41 Cl O41 6_556 . 117.5(9) no
H00 O1 H01A . . 112.6 no
H00 O1 H01B . . 146.7 no
H01A O1 H01B . . 98.5 no
H02A O2 H02B . . 132.8 no
H03A O3 H03B . . 107.9 no
C11 N11 Cr1 . . 120.5(2) no
C11 N11 H11M . . 107.2 no
Cr1 N11 H11M . . 107.2 no
C11 N11 H11N . . 107.2 no
Cr1 N11 H11N . . 107.2 no
H11M N11 H11N . . 106.8 no
C13 N12 Cr1 . . 120.7(2) no
C13 N12 H12M . . 107.2 no
Cr1 N12 H12M . . 107.2 no
C13 N12 H12N . . 107.2 no
Cr1 N12 H12N . . 107.2 no
H12M N12 H12N . . 106.8 no
C21 N21 Cr2 . . 121.1(2) no
C21 N21 H21M . . 107.1 no
Cr2 N21 H21M . . 107.1 no
C21 N21 H21N . . 107.1 no
Cr2 N21 H21N . . 107.1 no
H21M N21 H21N . . 106.8 no
C28 N22 Cr2 . . 121.8(3) no
C28 N22 H22M . . 106.9 no
Cr2 N22 H22M . . 106.9 no
C28 N22 H22N . . 106.9 no
Cr2 N22 H22N . . 106.9 no
H22M N22 H22N . . 106.7 no
N11 C11 C12 . . 114.1(3) no
N11 C11 H11A . . 108.7 no
C12 C11 H11A . . 108.7 no
N11 C11 H11B . . 108.7 no
C12 C11 H11B . . 108.7 no
H11A C11 H11B . . 107.6 no
C14 C12 C13 . . 111.3(4) no
C14 C12 C11 . . 111.5(4) no
C13 C12 C11 . . 110.8(3) no
C14 C12 C15 . . 110.0(4) no
C13 C12 C15 . . 107.1(4) no
C11 C12 C15 . . 105.9(4) no
N12 C13 C12 . . 114.4(3) no
N12 C13 H13A . . 108.7 no
C12 C13 H13A . . 108.7 no
N12 C13 H13B . . 108.7 no
C12 C13 H13B . . 108.7 no
H13A C13 H13B . . 107.6 no
C12 C14 H14A . . 109.5 no
C12 C14 H14B . . 109.5 no
H14A C14 H14B . . 109.5 no
C12 C14 H14C . . 109.5 no
H14A C14 H14C . . 109.5 no
H14B C14 H14C . . 109.5 no
C12 C15 H15A . . 109.5 no
C12 C15 H15B . . 109.5 no
H15A C15 H15B . . 109.5 no
C12 C15 H15C . . 109.5 no
H15A C15 H15C . . 109.5 no
H15B C15 H15C . . 109.5 no
N21 C21 C22 . . 114.8(4) no
N21 C21 H21A . . 108.6 no
C22 C21 H21A . . 108.6 no
N21 C21 H21B . . 108.6 no
C22 C21 H21B . . 108.6 no
H21A C21 H21B . . 107.5 no
C21 C22 C21 2 . 112.1(5) no
C21 C22 C24 2 . 110.8(3) no
C21 C22 C24 . . 110.8(3) no
C21 C22 C25 2 . 106.7(3) no
C21 C22 C25 . . 106.7(3) no
C24 C22 C25 . . 109.6(5) no
C22 C24 H24A . . 109.5 no
C22 C24 H24B . . 109.5 no
H24A C24 H24B . . 109.5 no
C22 C24 H24C . . 109.5 no
H24A C24 H24C . . 109.5 no
H24B C24 H24C . . 109.5 no
C22 C25 H25A . . 109.5 no
C22 C25 H25B . . 109.5 no
H25A C25 H25B . . 109.5 no
C22 C25 H25C . . 109.5 no
H25A C25 H25C . . 109.5 no
H25B C25 H25C . . 109.5 no
C28 C27 C28 . 2 111.6(5) no
C28 C27 C30 . . 106.8(3) no
C28 C27 C30 2 . 106.8(3) no
C28 C27 C29 . . 111.4(3) no
C28 C27 C29 2 . 111.4(3) no
C30 C27 C29 . . 108.6(5) no
N22 C28 C27 . . 114.5(4) no
N22 C28 H28A . . 108.6 no
C27 C28 H28A . . 108.6 no
N22 C28 H28B . . 108.6 no
C27 C28 H28B . . 108.6 no
H28A C28 H28B . . 107.6 no
C27 C29 H29A . . 109.5 no
C27 C29 H29B . . 109.5 no
H29A C29 H29B . . 109.5 no
C27 C29 H29C . . 109.5 no
H29A C29 H29C . . 109.5 no
H29B C29 H29C . . 109.5 no
C27 C30 H30A . . 109.5 no
C27 C30 H30B . . 109.5 no
H30A C30 H30B . . 109.5 no
C27 C30 H30C . . 109.5 no
H30A C30 H30C . . 109.5 no
H30B C30 H30C . . 109.5 no

loop_
_geom_bond_atom_site_label_1
_geom_bond_atom_site_label_2
_geom_bond_site_symmetry_2
_geom_bond_distance
_geom_bond_publ_flag
Br11 Cr1 . 2.4876(4) yes
Br21 Cr2 . 2.5017(9) yes
Br22 Cr2 . 2.4495(9) yes
Cr1 N12 7 2.078(3) no
Cr1 N12 . 2.078(3) yes
Cr1 N11 . 2.084(3) yes
Cr1 N11 7 2.084(3) no
Cr1 Br11 7 2.4876(4) no
Cr2 N21 . 2.078(3) yes
Cr2 N21 2 2.079(3) no
Cr2 N22 . 2.089(3) yes
Cr2 N22 2 2.089(3) no
Cl O42 . 1.325(8) no
Cl O42 6_556 1.325(8) no
Cl O41 6_556 1.347(6) no
Cl O41 . 1.348(6) no
O1 H00 . 1.173 no
O1 H01A . 0.899 no
O1 H01B . 0.899 no
O2 H02A . 0.899 no
O2 H02B . 0.900 no
O3 H03A . 0.902 no
O3 H03B . 0.905 no
N11 C11 . 1.496(5) no
N11 H11M . 0.9000 no
N11 H11N . 0.9000 no
N12 C13 . 1.483(5) no
N12 H12M . 0.9000 no
N12 H12N . 0.9000 no
N21 C21 . 1.485(5) no
N21 H21M . 0.9000 no
N21 H21N . 0.9000 no
N22 C28 . 1.491(5) no
N22 H22M . 0.9000 no
N22 H22N . 0.9000 no
C11 C12 . 1.536(6) no
C11 H11A . 0.9700 no
C11 H11B . 0.9700 no
C12 C14 . 1.522(6) no
C12 C13 . 1.527(6) no
C12 C15 . 1.539(6) no
C13 H13A . 0.9700 no
C13 H13B . 0.9700 no
C14 H14A . 0.9600 no
C14 H14B . 0.9600 no
C14 H14C . 0.9600 no
C15 H15A . 0.9600 no
C15 H15B . 0.9600 no
C15 H15C . 0.9600 no
C21 C22 . 1.512(5) no
C21 H21A . 0.9700 no
C21 H21B . 0.9700 no
C22 C21 2 1.512(5) no
C22 C24 . 1.530(8) no
C22 C25 . 1.539(9) no
C24 H24A . 0.9600 no
C24 H24B . 0.9600 no
C24 H24C . 0.9600 no
C25 H25A . 0.9600 no
C25 H25B . 0.9600 no
C25 H25C . 0.9600 no
C27 C28 . 1.518(5) no
C27 C28 2 1.518(5) no
C27 C30 . 1.527(9) no
C27 C29 . 1.534(9) no
C28 H28A . 0.9700 no
C28 H28B . 0.9700 no
C29 H29A . 0.9600 no
C29 H29B . 0.9600 no
C29 H29C . 0.9600 no
C30 H30A . 0.9600 no
C30 H30B . 0.9600 no
C30 H30C . 0.9600 no

loop_
_geom_hbond_atom_site_label_D
_geom_hbond_atom_site_label_H
_geom_hbond_atom_site_label_A
_geom_hbond_site_symmetry_A
_geom_hbond_distance_DH
_geom_hbond_distance_HA
_geom_hbond_distance_DA
_geom_hbond_angle_DHA
_geom_hbond_publ_flag
N11 H11M O2 7_555 0.90 2.57 3.438(6) 163 yes
N11 H11N Br3 1_554 0.90 2.77 3.661(3) 169 yes
N12 H12M Br3 1_555 0.90 2.62 3.496(3) 163 yes
N12 H12N Br3 7_556 0.90 3.06 3.567(3) 117 yes
N21 H21M Br3 2_555 0.90 2.58 3.475(3) 177 yes
N21 H21N Br11 8_545 0.90 2.90 3.580(3) 134 yes
N22 H22N Br3 2_555 0.90 2.62 3.516(3) 176 yes
O1 H00 O1 6_655 1.17 1.17 2.347(9) 180 yes
O1 H01A O3 4_555 0.90 1.77 2.667(7) 175 yes
O1 H01B O2 1_555 0.90 1.82 2.662(7) 155 yes
O2 H02A O42 7_556 0.90 2.05 2.890(10) 157 yes
O2 H02B Br3 1_555 0.90 2.61 3.420(5) 150 yes
O3 H03A Br3 7_556 0.90 2.70 3.383(5) 133 yes
O3 H03A Br22 7_556 0.90 3.02 3.575(5) 121 yes

loop_
_geom_torsion_atom_site_label_1
_geom_torsion_atom_site_label_2
_geom_torsion_atom_site_label_3
_geom_torsion_atom_site_label_4
_geom_torsion_site_symmetry_1
_geom_torsion_site_symmetry_4
_geom_torsion
_geom_torsion_publ_flag
N12 Cr1 N11 C11 7 . 149.8(3) no
N12 Cr1 N11 C11 . . -30.2(3) no
Br11 Cr1 N11 C11 . . -120.8(3) no
Br11 Cr1 N11 C11 7 . 59.2(3) no
N11 Cr1 N12 C13 . . 30.6(3) no
N11 Cr1 N12 C13 7 . -149.4(3) no
Br11 Cr1 N12 C13 . . 120.8(3) no
Br11 Cr1 N12 C13 7 . -59.2(3) no
N21 Cr2 N21 C21 2 . 33.2(3) no
N22 Cr2 N21 C21 . . -149.5(3) no
Br22 Cr2 N21 C21 . . -58.3(3) no
Br21 Cr2 N21 C21 . . 121.7(3) no
N21 Cr2 N22 C28 . . 149.5(3) no
N22 Cr2 N22 C28 2 . -33.2(4) no
Br22 Cr2 N22 C28 . . 58.0(3) no
Br21 Cr2 N22 C28 . . -122.1(3) no
Cr1 N11 C11 C12 . . 52.9(4) no
N11 C11 C12 C14 . . 55.7(5) no
N11 C11 C12 C13 . . -68.9(4) no
N11 C11 C12 C15 . . 175.3(3) no
Cr1 N12 C13 C12 . . -53.9(4) no
C14 C12 C13 N12 . . -55.2(5) no
C11 C12 C13 N12 . . 69.5(4) no
C15 C12 C13 N12 . . -175.5(4) no
Cr2 N21 C21 C22 . . -54.1(4) no
N21 C21 C22 C21 . 2 66.1(6) no
N21 C21 C22 C24 . . -58.2(5) no
N21 C21 C22 C25 . . -177.4(4) no
Cr2 N22 C28 C27 . . 54.6(5) no
C28 C27 C28 N22 2 . -66.4(6) no
C30 C27 C28 N22 . . 177.2(4) no
C29 C27 C28 N22 . . 58.8(5) no
